data_7056363
loop_
_publ_author_name
'Wu, Yufan'
'Xu, Lixi'
'Shen, Yenan'
'Wang, Yang'
'Wang, Qiaochun'

_publ_section_title
;
 Helianthus-like Cucurbit[4]uril and Cucurbit[5]uril analogues
;
_journal_name_full 'New J. Chem.'
_journal_paper_doi 10.1039/C7NJ01595J
_journal_year 2017
_chemical_formula_sum 'C44 H76 Ca2 Cl4 N16 O18'
_chemical_formula_weight 1339.16
_chemical_name_systematic
; 
 ? 
;
_space_group_crystal_system monoclinic
_space_group_IT_number 14
_space_group_name_Hall '-P 2ybc'
_space_group_name_H-M_alt 'P 1 21/c 1'
_symmetry_space_group_name_Hall '-P 2ybc'
_symmetry_space_group_name_H-M 'P 1 21/c 1'
_atom_sites_solution_hydrogens mixed
_audit_creation_method SHELXL-2013
_audit_update_record
;
2017-06-14 deposited with the CCDC.
2017-06-22 downloaded from the CCDC.
;
_cell_angle_alpha 90
_cell_angle_beta 111.6460(10)
_cell_angle_gamma 90
_cell_formula_units_Z 2
_cell_length_a 12.6660(10)
_cell_length_b 20.7418(16)
_cell_length_c 11.6720(9)
_cell_measurement_reflns_used 7362
_cell_measurement_temperature 203(2)
_cell_measurement_theta_max 26.44
_cell_measurement_theta_min 2.26
_cell_volume 2850.2(4)
_computing_cell_refinement 'Bruker SAINT'
_computing_data_collection 'Bruker APEX2'
_computing_data_reduction 'Bruker SAINT'
_computing_molecular_graphics 'Bruker SHELXTL'
_computing_publication_material 'Bruker SHELXTL'
_computing_structure_refinement 'SHELXL-2013 (Sheldrick, 2013)'
_computing_structure_solution 'SHELXS-97 (Sheldrick, 2008)'
_diffrn_ambient_temperature 203(2)
_diffrn_measured_fraction_theta_full 0.995
_diffrn_measured_fraction_theta_max 0.994
_diffrn_measurement_device_type 'Bruker APEX-II CCD'
_diffrn_measurement_method '\f and \w scans'
_diffrn_radiation_type MoK\a
_diffrn_radiation_wavelength 0.71073
_diffrn_reflns_av_R_equivalents 0.0202
_diffrn_reflns_av_unetI/netI 0.0235
_diffrn_reflns_Laue_measured_fraction_full 0.995
_diffrn_reflns_Laue_measured_fraction_max 0.994
_diffrn_reflns_limit_h_max 15
_diffrn_reflns_limit_h_min -14
_diffrn_reflns_limit_k_max 25
_diffrn_reflns_limit_k_min -24
_diffrn_reflns_limit_l_max 14
_diffrn_reflns_limit_l_min -14
_diffrn_reflns_number 17930
_diffrn_reflns_point_group_measured_fraction_full 0.995
_diffrn_reflns_point_group_measured_fraction_max 0.994
_diffrn_reflns_theta_full 25.242
_diffrn_reflns_theta_max 26.439
_diffrn_reflns_theta_min 1.964
_exptl_absorpt_coefficient_mu 0.473
_exptl_absorpt_correction_T_max 0.745
_exptl_absorpt_correction_T_min 0.689
_exptl_absorpt_correction_type multi-scan
_exptl_absorpt_process_details sadabs
_exptl_crystal_colour colourless
_exptl_crystal_density_diffrn 1.560
_exptl_crystal_description block
_exptl_crystal_F_000 1408
_exptl_crystal_size_max 0.250
_exptl_crystal_size_mid 0.200
_exptl_crystal_size_min 0.080
_refine_diff_density_max 1.031
_refine_diff_density_min -0.377
_refine_diff_density_rms 0.098
_refine_ls_extinction_method none
_refine_ls_goodness_of_fit_ref 1.068
_refine_ls_hydrogen_treatment mixed
_refine_ls_matrix_type full
_refine_ls_number_parameters 454
_refine_ls_number_reflns 5836
_refine_ls_number_restraints 57
_refine_ls_restrained_S_all 1.066
_refine_ls_R_factor_all 0.0533
_refine_ls_R_factor_gt 0.0437
_refine_ls_shift/su_max 0.004
_refine_ls_shift/su_mean 0.000
_refine_ls_structure_factor_coef Fsqd
_refine_ls_weighting_details
; 
 w=1/[\s^2^(Fo^2^)+(0.0892P)^2^+1.9593P] 
 where P=(Fo^2^+2Fc^2^)/3 
;
_refine_ls_weighting_scheme calc
_refine_ls_wR_factor_gt 0.1323
_refine_ls_wR_factor_ref 0.1461
_reflns_Friedel_coverage 0.000
_reflns_number_gt 4898
_reflns_number_total 5836
_reflns_threshold_expression 'I > 2\s(I)'
_cod_data_source_file c7nj01595j2.cif
_cod_data_source_block mo_40926aa
_cod_database_code 7056363
_shelx_space_group_comment
; 
The symmetry employed for this shelxl refinement is uniquely defined 
by the following loop, which should always be used as a source of 
symmetry information in preference to the above space-group names. 
They are only intended as comments. 
;
_shelx_estimated_absorpt_t_min 0.891
_shelx_estimated_absorpt_t_max 0.963
_shelxl_version_number 2013-2

loop_
_space_group_symop_operation_xyz
'x, y, z'
'-x, y+1/2, -z+1/2'
'-x, -y, -z'
'x, -y-1/2, z-1/2'

loop_
_atom_site_label
_atom_site_type_symbol
_atom_site_fract_x
_atom_site_fract_y
_atom_site_fract_z
_atom_site_U_iso_or_equiv
_atom_site_adp_type
_atom_site_occupancy
_atom_site_site_symmetry_order
_atom_site_calc_flag
_atom_site_refinement_flags_posn
_atom_site_refinement_flags_adp
_atom_site_refinement_flags_occupancy
_atom_site_disorder_assembly
_atom_site_disorder_group
Ca1 Ca 0.17521(4) 0.49477(2) 0.75795(4) 0.01792(14) Uani 1 1 d . . . . .
Cl1 Cl 0.42946(5) 0.42264(3) 0.58834(6) 0.03507(18) Uani 1 1 d . . . . .
Cl2 Cl 0.02087(6) 0.67977(3) 0.51027(6) 0.03703(19) Uani 1 1 d . . . . .
N1 N 0.26203(15) 0.43809(8) 1.13764(16) 0.0171(4) Uani 1 1 d . . . . .
N2 N 0.13739(15) 0.35886(8) 1.01882(16) 0.0172(4) Uani 1 1 d . . . . .
N3 N -0.04572(14) 0.36216(8) 0.84607(16) 0.0165(4) Uani 1 1 d . . . . .
N4 N -0.16638(15) 0.44132(9) 0.72337(16) 0.0180(4) Uani 1 1 d . . . . .
N5 N -0.16175(15) 0.55996(9) 0.71883(16) 0.0177(4) Uani 1 1 d . . . . .
N6 N -0.03516(15) 0.63735(9) 0.84044(16) 0.0173(4) Uani 1 1 d . . . . .
N7 N 0.14839(15) 0.63632(8) 1.01333(16) 0.0169(4) Uani 1 1 d . . . . .
N8 N 0.26829(15) 0.55631(8) 1.13438(16) 0.0168(4) Uani 1 1 d . . . . .
O1 O 0.22391(14) 0.42882(8) 0.93294(14) 0.0232(3) Uani 1 1 d . . . . .
O2 O 0.01463(13) 0.43118(8) 0.73228(15) 0.0231(3) Uani 1 1 d . . . . .
O3 O 0.02129(13) 0.56298(8) 0.73256(15) 0.0235(3) Uani 1 1 d . . . . .
O4 O 0.23837(14) 0.56619(8) 0.93079(14) 0.0226(3) Uani 1 1 d . . . . .
O5 O 0.37952(15) 0.47546(11) 0.81668(18) 0.0370(4) Uani 1 1 d . . . . .
H5A H 0.410(4) 0.457(2) 0.755(4) 0.092(14) Uiso 1 1 d . . . . .
H5B H 0.396(5) 0.439(3) 0.872(6) 0.139 Uiso 1 1 d . U . . .
O6 O 0.1749(2) 0.41893(12) 0.6074(2) 0.0495(6) Uani 1 1 d . . . . .
H6A H 0.231(4) 0.413(2) 0.579(4) 0.077(13) Uiso 1 1 d . . . . .
H6B H 0.129(5) 0.392(3) 0.575(5) 0.108(19) Uiso 1 1 d . . . . .
O7 O 0.21282(19) 0.57774(10) 0.6384(2) 0.0417(5) Uani 1 1 d D . . . .
H7A H 0.164(3) 0.6031(18) 0.593(3) 0.079(14) Uiso 1 1 d D . . . .
H7B H 0.2705(19) 0.5827(17) 0.625(3) 0.057(11) Uiso 1 1 d D . . . .
C1 C 0.20803(17) 0.40964(10) 1.02521(19) 0.0173(4) Uani 1 1 d . . . . .
C2 C 0.12514(18) 0.33174(10) 1.12909(19) 0.0172(4) Uani 1 1 d . . . . .
H2 H 0.1073 0.2853 1.1148 0.021 Uiso 1 1 calc R U . . .
C3 C 0.23849(17) 0.33879(10) 1.23815(19) 0.0184(4) Uani 1 1 d . . . . .
C4 C 0.25449(17) 0.41178(10) 1.25128(19) 0.0171(4) Uani 1 1 d . . . . .
H4 H 0.3270 0.4207 1.3203 0.021 Uiso 1 1 calc R U . . .
C5 C 0.06736(17) 0.33327(10) 0.89780(19) 0.0168(4) Uani 1 1 d . . . . .
H5C H 0.1067 0.3405 0.8406 0.020 Uiso 1 1 calc R U . . .
H5D H 0.0592 0.2866 0.9048 0.020 Uiso 1 1 calc R U . . .
C6 C -0.06205(18) 0.41261(10) 0.76582(19) 0.0168(4) Uani 1 1 d . . . . .
C7 C -0.26089(17) 0.41583(10) 0.75329(19) 0.0172(4) Uani 1 1 d . . . . .
H7 H -0.3325 0.4256 0.6837 0.021 Uiso 1 1 calc R U . . .
C8 C -0.25001(17) 0.34275(10) 0.76740(19) 0.0181(4) Uani 1 1 d . . . . .
C9 C -0.13757(17) 0.33447(10) 0.87708(19) 0.0166(4) Uani 1 1 d . . . . .
H9 H -0.1228 0.2878 0.8926 0.020 Uiso 1 1 calc R U . . .
C10 C -0.18168(19) 0.49964(9) 0.6487(2) 0.0177(4) Uani 1 1 d . . . . .
H10A H -0.2594 0.5001 0.5875 0.021 Uiso 1 1 calc R U . . .
H10B H -0.1298 0.4978 0.6039 0.021 Uiso 1 1 calc R U . . .
C11 C -0.05511(18) 0.58549(10) 0.76300(19) 0.0174(4) Uani 1 1 d . . . . .
C12 C 0.08028(17) 0.66297(10) 0.89226(19) 0.0169(4) Uani 1 1 d . . . . .
H12A H 0.0763 0.7099 0.8995 0.020 Uiso 1 1 calc R U . . .
H12B H 0.1188 0.6539 0.8350 0.020 Uiso 1 1 calc R U . . .
C13 C 0.21864(17) 0.58508(10) 1.02165(19) 0.0171(4) Uani 1 1 d . . . . .
C14 C 0.33009(18) 0.49596(9) 1.1437(2) 0.0177(4) Uani 1 1 d . . . . .
H14A H 0.3955 0.4957 1.2217 0.021 Uiso 1 1 calc R U . . .
H14B H 0.3592 0.4943 1.0767 0.021 Uiso 1 1 calc R U . . .
C15 C 0.33685(19) 0.30477(11) 1.2131(2) 0.0240(5) Uani 0.603(14) 1 d . . P A 1
H15A H 0.3073 0.2802 1.1360 0.029 Uiso 0.603(14) 1 calc R U P A 1
H15B H 0.3914 0.3366 1.2063 0.029 Uiso 0.603(14) 1 calc R U P A 1
C16 C 0.3932(5) 0.2602(4) 1.3203(6) 0.0361(18) Uani 0.603(14) 1 d . U P A 1
H16A H 0.4534 0.2825 1.3868 0.043 Uiso 0.603(14) 1 calc R U P A 1
H16B H 0.4257 0.2225 1.2948 0.043 Uiso 0.603(14) 1 calc R U P A 1
C17 C 0.2949(10) 0.2406(6) 1.3612(12) 0.033(2) Uani 0.603(14) 1 d . U P A 1
H17A H 0.2444 0.2092 1.3044 0.040 Uiso 0.603(14) 1 calc R U P A 1
H17B H 0.3233 0.2228 1.4449 0.040 Uiso 0.603(14) 1 calc R U P A 1
C18 C 0.2354(2) 0.30565(11) 1.3557(2) 0.0237(5) Uani 0.603(14) 1 d . . P A 1
H18A H 0.2758 0.3316 1.4291 0.028 Uiso 0.603(14) 1 calc R U P A 1
H18B H 0.1570 0.2993 1.3500 0.028 Uiso 0.603(14) 1 calc R U P A 1
C19 C -0.2482(2) 0.30837(11) 0.6505(2) 0.0236(5) Uani 0.626(16) 1 d . . P B 1
H19A H -0.2929 0.3323 0.5759 0.028 Uiso 0.626(16) 1 calc R U P B 1
H19B H -0.1703 0.3037 0.6533 0.028 Uiso 0.626(16) 1 calc R U P B 1
C20 C -0.3014(8) 0.2425(4) 0.6534(9) 0.0298(17) Uani 0.626(16) 1 d . U P B 1
H20A H -0.3290 0.2222 0.5718 0.036 Uiso 0.626(16) 1 calc R U P B 1
H20B H -0.2471 0.2135 0.7126 0.036 Uiso 0.626(16) 1 calc R U P B 1
C21 C -0.3994(6) 0.2596(3) 0.6940(7) 0.0344(16) Uani 0.626(16) 1 d . U P B 1
H21A H -0.4641 0.2767 0.6250 0.041 Uiso 0.626(16) 1 calc R U P B 1
H21B H -0.4243 0.2218 0.7278 0.041 Uiso 0.626(16) 1 calc R U P B 1
C22 C -0.34954(19) 0.31067(11) 0.7927(2) 0.0230(5) Uani 0.626(16) 1 d . . P B 1
H22A H -0.3221 0.2909 0.8747 0.028 Uiso 0.626(16) 1 calc R U P B 1
H22B H -0.4073 0.3429 0.7890 0.028 Uiso 0.626(16) 1 calc R U P B 1
C15' C 0.33685(19) 0.30477(11) 1.2131(2) 0.0240(5) Uani 0.397(14) 1 d . . P A 2
H15C H 0.3209 0.3018 1.1245 0.029 Uiso 0.397(14) 1 calc R U P A 2
H15D H 0.4088 0.3277 1.2530 0.029 Uiso 0.397(14) 1 calc R U P A 2
C16' C 0.3404(11) 0.2390(4) 1.2687(12) 0.045(3) Uani 0.397(14) 1 d . U P A 2
H16C H 0.2808 0.2112 1.2136 0.055 Uiso 0.397(14) 1 calc R U P A 2
H16D H 0.4144 0.2185 1.2861 0.055 Uiso 0.397(14) 1 calc R U P A 2
C17' C 0.3207(17) 0.2524(11) 1.385(2) 0.043(4) Uani 0.397(14) 1 d . U P A 2
H17C H 0.2915 0.2139 1.4125 0.052 Uiso 0.397(14) 1 calc R U P A 2
H17D H 0.3916 0.2655 1.4512 0.052 Uiso 0.397(14) 1 calc R U P A 2
C18' C 0.2354(2) 0.30565(11) 1.3557(2) 0.0237(5) Uani 0.397(14) 1 d . . P A 2
H18C H 0.2550 0.3365 1.4240 0.028 Uiso 0.397(14) 1 calc R U P A 2
H18D H 0.1595 0.2884 1.3409 0.028 Uiso 0.397(14) 1 calc R U P A 2
C19' C -0.2482(2) 0.30837(11) 0.6505(2) 0.0236(5) Uani 0.374(16) 1 d . . P B 2
H19C H -0.2702 0.3384 0.5807 0.028 Uiso 0.374(16) 1 calc R U P B 2
H19D H -0.1719 0.2920 0.6644 0.028 Uiso 0.374(16) 1 calc R U P B 2
C20' C -0.3305(14) 0.2545(10) 0.6248(16) 0.052(5) Uani 0.374(16) 1 d . U P B 2
H20C H -0.2992 0.2156 0.6015 0.062 Uiso 0.374(16) 1 calc R U P B 2
H20D H -0.4015 0.2658 0.5575 0.062 Uiso 0.374(16) 1 calc R U P B 2
C21' C -0.3511(13) 0.2433(5) 0.7422(14) 0.044(3) Uani 0.374(16) 1 d . U P B 2
H21C H -0.2911 0.2165 0.7997 0.053 Uiso 0.374(16) 1 calc R U P B 2
H21D H -0.4247 0.2224 0.7255 0.053 Uiso 0.374(16) 1 calc R U P B 2
C22' C -0.34954(19) 0.31067(11) 0.7927(2) 0.0230(5) Uani 0.374(16) 1 d . . P B 2
H22C H -0.3353 0.3097 0.8811 0.028 Uiso 0.374(16) 1 calc R U P B 2
H22D H -0.4213 0.3332 0.7494 0.028 Uiso 0.374(16) 1 calc R U P B 2
O8 O 0.5102(2) 0.40822(14) 0.0373(3) 0.0639(7) Uani 1 1 d D . . . .
H8A H 0.573(3) 0.397(2) 0.032(4) 0.096 Uiso 1 1 d D U . . .
H8B H 0.522(4) 0.407(2) 0.114(2) 0.096 Uiso 1 1 d D U . . .
O9 O 0.42663(19) 0.57545(11) 0.5935(2) 0.0422(5) Uani 1 1 d D . . . .
H9A H 0.457(3) 0.5885(14) 0.553(3) 0.044(10) Uiso 1 1 d D . . . .
H9B H 0.425(3) 0.5365(9) 0.594(3) 0.061(12) Uiso 1 1 d D . . . .

loop_
_atom_site_aniso_label
_atom_site_aniso_U_11
_atom_site_aniso_U_22
_atom_site_aniso_U_33
_atom_site_aniso_U_23
_atom_site_aniso_U_13
_atom_site_aniso_U_12
Ca1 0.0167(2) 0.0207(2) 0.0188(2) -0.00021(15) 0.00945(18) -0.00021(15)
Cl1 0.0262(3) 0.0477(4) 0.0305(3) -0.0017(3) 0.0095(3) 0.0030(3)
Cl2 0.0363(3) 0.0215(3) 0.0524(4) -0.0023(2) 0.0153(3) -0.0019(2)
N1 0.0161(8) 0.0188(9) 0.0161(8) 0.0010(7) 0.0056(7) -0.0013(7)
N2 0.0160(8) 0.0183(9) 0.0174(8) 0.0007(7) 0.0062(7) 0.0002(7)
N3 0.0119(8) 0.0183(9) 0.0200(8) -0.0002(7) 0.0066(7) -0.0003(6)
N4 0.0156(9) 0.0184(9) 0.0194(8) 0.0006(7) 0.0058(7) -0.0006(7)
N5 0.0152(9) 0.0184(9) 0.0198(8) -0.0014(7) 0.0069(7) 0.0002(7)
N6 0.0142(8) 0.0181(9) 0.0202(8) -0.0011(7) 0.0072(7) -0.0004(7)
N7 0.0166(8) 0.0167(9) 0.0170(8) -0.0008(7) 0.0058(7) 0.0007(7)
N8 0.0167(8) 0.0173(8) 0.0168(8) -0.0015(7) 0.0066(7) 0.0009(7)
O1 0.0259(8) 0.0263(8) 0.0177(7) 0.0007(6) 0.0084(6) -0.0065(6)
O2 0.0185(8) 0.0245(8) 0.0287(8) 0.0031(6) 0.0116(7) -0.0004(6)
O3 0.0177(8) 0.0251(8) 0.0296(8) -0.0046(7) 0.0109(7) -0.0002(6)
O4 0.0262(8) 0.0240(8) 0.0185(7) -0.0013(6) 0.0093(6) 0.0045(6)
O5 0.0236(9) 0.0567(12) 0.0325(10) -0.0009(9) 0.0126(8) 0.0025(9)
O6 0.0434(12) 0.0590(14) 0.0596(14) -0.0343(11) 0.0347(11) -0.0229(11)
O7 0.0453(12) 0.0374(11) 0.0574(13) 0.0202(10) 0.0365(11) 0.0111(9)
C1 0.0139(9) 0.0174(10) 0.0201(10) 0.0005(8) 0.0056(8) 0.0012(8)
C2 0.0173(10) 0.0147(9) 0.0216(10) 0.0026(8) 0.0096(8) 0.0021(8)
C3 0.0163(10) 0.0202(10) 0.0192(10) 0.0035(8) 0.0072(8) 0.0036(8)
C4 0.0142(9) 0.0196(10) 0.0175(9) 0.0020(8) 0.0057(8) 0.0014(8)
C5 0.0150(10) 0.0157(9) 0.0203(10) -0.0011(8) 0.0071(8) 0.0025(7)
C6 0.0167(10) 0.0160(10) 0.0171(9) -0.0040(8) 0.0054(8) -0.0021(8)
C7 0.0137(9) 0.0195(10) 0.0171(9) -0.0023(8) 0.0041(8) -0.0015(8)
C8 0.0157(10) 0.0181(10) 0.0201(10) -0.0029(8) 0.0061(8) -0.0026(8)
C9 0.0159(10) 0.0156(9) 0.0196(10) -0.0026(8) 0.0082(8) -0.0021(7)
C10 0.0181(10) 0.0196(11) 0.0154(10) 0.0000(7) 0.0061(8) -0.0003(7)
C11 0.0169(10) 0.0172(10) 0.0177(9) 0.0031(8) 0.0060(8) 0.0014(8)
C12 0.0159(10) 0.0162(10) 0.0191(10) 0.0012(8) 0.0071(8) -0.0017(8)
C13 0.0130(9) 0.0180(10) 0.0202(10) -0.0016(8) 0.0061(8) -0.0027(8)
C14 0.0130(10) 0.0190(11) 0.0206(10) 0.0004(8) 0.0057(8) -0.0005(7)
C15 0.0180(10) 0.0264(12) 0.0286(12) 0.0041(9) 0.0099(9) 0.0082(9)
C16 0.024(3) 0.046(3) 0.044(3) 0.024(3) 0.020(2) 0.018(2)
C17 0.031(5) 0.027(4) 0.053(6) 0.020(3) 0.030(5) 0.009(3)
C18 0.0262(12) 0.0247(11) 0.0210(11) 0.0061(9) 0.0095(9) 0.0018(9)
C19 0.0242(11) 0.0250(11) 0.0211(11) -0.0072(9) 0.0077(9) -0.0019(9)
C20 0.033(4) 0.021(3) 0.044(4) -0.012(2) 0.024(3) -0.005(3)
C21 0.028(3) 0.037(3) 0.041(3) -0.022(2) 0.016(2) -0.017(2)
C22 0.0187(10) 0.0250(11) 0.0256(11) -0.0023(9) 0.0085(9) -0.0057(9)
C15' 0.0180(10) 0.0264(12) 0.0286(12) 0.0041(9) 0.0099(9) 0.0082(9)
C16' 0.042(6) 0.029(4) 0.069(6) 0.005(4) 0.025(5) 0.010(4)
C17' 0.027(7) 0.039(8) 0.058(8) 0.021(6) 0.010(5) -0.001(5)
C18' 0.0262(12) 0.0247(11) 0.0210(11) 0.0061(9) 0.0095(9) 0.0018(9)
C19' 0.0242(11) 0.0250(11) 0.0211(11) -0.0072(9) 0.0077(9) -0.0019(9)
C20' 0.033(7) 0.049(9) 0.069(10) -0.024(7) 0.014(6) -0.007(6)
C21' 0.034(6) 0.031(5) 0.066(7) -0.010(4) 0.019(5) -0.013(4)
C22' 0.0187(10) 0.0250(11) 0.0256(11) -0.0023(9) 0.0085(9) -0.0057(9)
O8 0.0422(14) 0.0677(17) 0.0729(16) 0.0110(15) 0.0110(12) 0.0029(12)
O9 0.0381(12) 0.0464(13) 0.0479(12) 0.0049(10) 0.0225(10) 0.0024(9)

loop_
_atom_type_symbol
_atom_type_description
_atom_type_scat_dispersion_real
_atom_type_scat_dispersion_imag
_atom_type_scat_source
C C 0.0033 0.0016 'International Tables Vol C Tables 4.2.6.8 and 6.1.1.4'
H H 0.0000 0.0000 'International Tables Vol C Tables 4.2.6.8 and 6.1.1.4'
N N 0.0061 0.0033 'International Tables Vol C Tables 4.2.6.8 and 6.1.1.4'
O O 0.0106 0.0060 'International Tables Vol C Tables 4.2.6.8 and 6.1.1.4'
Cl Cl 0.1484 0.1585 'International Tables Vol C Tables 4.2.6.8 and 6.1.1.4'
Ca Ca 0.2262 0.3064 'International Tables Vol C Tables 4.2.6.8 and 6.1.1.4'

loop_
_geom_angle_atom_site_label_1
_geom_angle_atom_site_label_2
_geom_angle_atom_site_label_3
_geom_angle
_geom_angle_site_symmetry_1
_geom_angle_site_symmetry_3
O3 Ca1 O1 113.75(6) . .
O3 Ca1 O2 71.41(6) . .
O1 Ca1 O2 73.78(6) . .
O3 Ca1 O6 122.51(8) . .
O1 Ca1 O6 100.82(8) . .
O2 Ca1 O6 76.53(7) . .
O3 Ca1 O7 79.95(7) . .
O1 Ca1 O7 152.96(7) . .
O2 Ca1 O7 133.21(7) . .
O6 Ca1 O7 89.48(9) . .
O3 Ca1 O4 74.68(5) . .
O1 Ca1 O4 74.20(6) . .
O2 Ca1 O4 117.40(6) . .
O6 Ca1 O4 161.92(7) . .
O7 Ca1 O4 88.26(7) . .
O3 Ca1 O5 151.49(7) . .
O1 Ca1 O5 75.51(7) . .
O2 Ca1 O5 135.93(7) . .
O6 Ca1 O5 79.09(8) . .
O7 Ca1 O5 82.11(8) . .
O4 Ca1 O5 82.83(6) . .
C1 N1 C14 118.44(17) . .
C1 N1 C4 121.94(17) . .
C14 N1 C4 119.61(17) . .
C1 N2 C5 118.96(17) . .
C1 N2 C2 121.86(17) . .
C5 N2 C2 119.09(17) . .
C6 N3 C9 122.57(17) . .
C6 N3 C5 118.28(17) . .
C9 N3 C5 119.08(17) . .
C6 N4 C10 118.37(18) . .
C6 N4 C7 121.55(18) . .
C10 N4 C7 120.07(17) . .
C11 N5 C10 119.06(18) . .
C11 N5 C4 121.61(17) . 3_567
C10 N5 C4 119.12(17) . 3_567
C11 N6 C12 118.20(17) . .
C11 N6 C2 122.38(17) . 3_567
C12 N6 C2 119.41(17) . 3_567
C13 N7 C12 119.88(17) . .
C13 N7 C9 121.81(17) . 3_567
C12 N7 C9 118.30(16) . 3_567
C13 N8 C14 119.28(17) . .
C13 N8 C7 121.96(17) . 3_567
C14 N8 C7 118.75(17) . 3_567
C1 O1 Ca1 151.00(15) . .
C6 O2 Ca1 151.63(15) . .
C11 O3 Ca1 153.52(15) . .
C13 O4 Ca1 143.87(15) . .
Ca1 O5 H5A 120(3) . .
Ca1 O5 H5B 105(4) . .
H5A O5 H5B 98(4) . .
Ca1 O6 H6A 126(3) . .
Ca1 O6 H6B 129(4) . .
H6A O6 H6B 106(4) . .
Ca1 O7 H7A 124(3) . .
Ca1 O7 H7B 127(2) . .
H7A O7 H7B 108(3) . .
O1 C1 N2 121.06(19) . .
O1 C1 N1 120.91(19) . .
N2 C1 N1 118.03(18) . .
N6 C2 N2 112.98(16) 3_567 .
N6 C2 C3 109.35(17) 3_567 .
N2 C2 C3 108.81(17) . .
N6 C2 H2 108.5 3_567 .
N2 C2 H2 108.5 . .
C3 C2 H2 108.5 . .
C4 C3 C2 103.09(16) . .
C4 C3 C18 113.38(18) . .
C2 C3 C18 111.80(18) . .
C4 C3 C15 112.57(18) . .
C2 C3 C15 111.79(18) . .
C18 C3 C15 104.46(17) . .
N5 C4 N1 113.01(16) 3_567 .
N5 C4 C3 109.40(17) 3_567 .
N1 C4 C3 109.14(17) . .
N5 C4 H4 108.4 3_567 .
N1 C4 H4 108.4 . .
C3 C4 H4 108.4 . .
N3 C5 N2 113.76(16) . .
N3 C5 H5C 108.8 . .
N2 C5 H5C 108.8 . .
N3 C5 H5D 108.8 . .
N2 C5 H5D 108.8 . .
H5C C5 H5D 107.7 . .
O2 C6 N4 121.20(19) . .
O2 C6 N3 121.17(19) . .
N4 C6 N3 117.63(18) . .
N4 C7 N8 113.48(16) . 3_567
N4 C7 C8 109.60(17) . .
N8 C7 C8 109.14(17) 3_567 .
N4 C7 H7 108.2 . .
N8 C7 H7 108.2 3_567 .
C8 C7 H7 108.2 . .
C7 C8 C9 102.74(16) . .
C7 C8 C22 113.61(18) . .
C9 C8 C22 111.34(17) . .
C7 C8 C19 113.13(18) . .
C9 C8 C19 111.92(17) . .
C22 C8 C19 104.36(17) . .
N3 C9 N7 113.17(16) . 3_567
N3 C9 C8 109.21(17) . .
N7 C9 C8 108.97(16) 3_567 .
N3 C9 H9 108.5 . .
N7 C9 H9 108.5 3_567 .
C8 C9 H9 108.5 . .
N4 C10 N5 114.59(18) . .
N4 C10 H10A 108.6 . .
N5 C10 H10A 108.6 . .
N4 C10 H10B 108.6 . .
N5 C10 H10B 108.6 . .
H10A C10 H10B 107.6 . .
O3 C11 N5 121.01(19) . .
O3 C11 N6 120.85(19) . .
N5 C11 N6 118.13(18) . .
N6 C12 N7 113.92(16) . .
N6 C12 H12A 108.8 . .
N7 C12 H12A 108.8 . .
N6 C12 H12B 108.8 . .
N7 C12 H12B 108.8 . .
H12A C12 H12B 107.7 . .
O4 C13 N7 121.10(19) . .
O4 C13 N8 121.25(19) . .
N7 C13 N8 117.63(18) . .
N8 C14 N1 114.18(18) . .
N8 C14 H14A 108.7 . .
N1 C14 H14A 108.7 . .
N8 C14 H14B 108.7 . .
N1 C14 H14B 108.7 . .
H14A C14 H14B 107.6 . .
C16 C15 C3 106.8(2) . .
C16 C15 H15A 110.4 . .
C3 C15 H15A 110.4 . .
C16 C15 H15B 110.4 . .
C3 C15 H15B 110.4 . .
H15A C15 H15B 108.6 . .
C15 C16 C17 103.3(6) . .
C15 C16 H16A 111.1 . .
C17 C16 H16A 111.1 . .
C15 C16 H16B 111.1 . .
C17 C16 H16B 111.1 . .
H16A C16 H16B 109.1 . .
C18 C17 C16 101.2(8) . .
C18 C17 H17A 111.5 . .
C16 C17 H17A 111.5 . .
C18 C17 H17B 111.5 . .
C16 C17 H17B 111.5 . .
H17A C17 H17B 109.3 . .
C17 C18 C3 104.8(5) . .
C17 C18 H18A 110.8 . .
C3 C18 H18A 110.8 . .
C17 C18 H18B 110.8 . .
C3 C18 H18B 110.8 . .
H18A C18 H18B 108.9 . .
C20 C19 C8 104.0(4) . .
C20 C19 H19A 111.0 . .
C8 C19 H19A 111.0 . .
C20 C19 H19B 111.0 . .
C8 C19 H19B 111.0 . .
H19A C19 H19B 109.0 . .
C21 C20 C19 102.4(6) . .
C21 C20 H20A 111.3 . .
C19 C20 H20A 111.3 . .
C21 C20 H20B 111.3 . .
C19 C20 H20B 111.3 . .
H20A C20 H20B 109.2 . .
C22 C21 C20 103.8(5) . .
C22 C21 H21A 111.0 . .
C20 C21 H21A 111.0 . .
C22 C21 H21B 111.0 . .
C20 C21 H21B 111.0 . .
H21A C21 H21B 109.0 . .
C21 C22 C8 107.2(2) . .
C21 C22 H22A 110.3 . .
C8 C22 H22A 110.3 . .
C21 C22 H22B 110.3 . .
C8 C22 H22B 110.3 . .
H22A C22 H22B 108.5 . .
C17' C16' H16C 111.0 . .
C17' C16' H16D 111.0 . .
H16C C16' H16D 109.0 . .
C16' C17' H17C 110.6 . .
C16' C17' H17D 110.6 . .
H17C C17' H17D 108.7 . .
C21' C20' H20C 110.5 . .
C21' C20' H20D 110.5 . .
H20C C20' H20D 108.7 . .
C20' C21' H21C 111.1 . .
C20' C21' H21D 111.1 . .
H21C C21' H21D 109.1 . .
H8A O8 H8B 105(3) . .
H9A O9 H9B 112(3) . .

loop_
_geom_bond_atom_site_label_1
_geom_bond_atom_site_label_2
_geom_bond_distance
_geom_bond_site_symmetry_2
Ca1 O3 2.3376(16) .
Ca1 O1 2.3439(16) .
Ca1 O2 2.3487(16) .
Ca1 O6 2.358(2) .
Ca1 O7 2.3722(19) .
Ca1 O4 2.3903(16) .
Ca1 O5 2.4532(19) .
N1 C1 1.370(3) .
N1 C14 1.464(3) .
N1 C4 1.470(3) .
N2 C1 1.366(3) .
N2 C5 1.463(3) .
N2 C2 1.464(3) .
N3 C6 1.368(3) .
N3 C9 1.458(3) .
N3 C5 1.462(3) .
N4 C6 1.365(3) .
N4 C10 1.461(3) .
N4 C7 1.464(3) .
N5 C11 1.363(3) .
N5 C10 1.465(3) .
N5 C4 1.465(3) 3_567
N6 C11 1.367(3) .
N6 C12 1.461(3) .
N6 C2 1.461(3) 3_567
N7 C13 1.366(3) .
N7 C12 1.465(3) .
N7 C9 1.467(3) 3_567
N8 C13 1.368(3) .
N8 C14 1.459(3) .
N8 C7 1.467(3) 3_567
O1 C1 1.232(3) .
O2 C6 1.235(3) .
O3 C11 1.239(3) .
O4 C13 1.239(3) .
O5 H5A 1.01(5) .
O5 H5B 0.97(7) .
O6 H6A 0.89(5) .
O6 H6B 0.80(6) .
O7 H7A 0.836(18) .
O7 H7B 0.810(18) .
C2 N6 1.461(3) 3_567
C2 C3 1.535(3) .
C2 H2 0.9900 .
C3 C4 1.528(3) .
C3 C18 1.548(3) .
C3 C15 1.551(3) .
C4 N5 1.466(3) 3_567
C4 H4 0.9900 .
C5 H5C 0.9800 .
C5 H5D 0.9800 .
C7 N8 1.467(3) 3_567
C7 C8 1.525(3) .
C7 H7 0.9900 .
C8 C9 1.533(3) .
C8 C22 1.547(3) .
C8 C19 1.548(3) .
C9 N7 1.467(3) 3_567
C9 H9 0.9900 .
C10 H10A 0.9800 .
C10 H10B 0.9800 .
C12 H12A 0.9800 .
C12 H12B 0.9800 .
C14 H14A 0.9800 .
C14 H14B 0.9800 .
C15 C16 1.507(5) .
C15 H15A 0.9800 .
C15 H15B 0.9800 .
C16 C17 1.543(12) .
C16 H16A 0.9800 .
C16 H16B 0.9800 .
C17 C18 1.535(12) .
C17 H17A 0.9800 .
C17 H17B 0.9800 .
C18 H18A 0.9800 .
C18 H18B 0.9800 .
C19 C20 1.530(9) .
C19 H19A 0.9800 .
C19 H19B 0.9800 .
C20 C21 1.525(10) .
C20 H20A 0.9800 .
C20 H20B 0.9800 .
C21 C22 1.520(5) .
C21 H21A 0.9800 .
C21 H21B 0.9800 .
C22 H22A 0.9800 .
C22 H22B 0.9800 .
C16' C17' 1.50(3) .
C16' H16C 0.9800 .
C16' H16D 0.9800 .
C17' H17C 0.9800 .
C17' H17D 0.9800 .
C20' C21' 1.50(2) .
C20' H20C 0.9800 .
C20' H20D 0.9800 .
C21' H21C 0.9800 .
C21' H21D 0.9800 .
O8 H8A 0.857(19) .
O8 H8B 0.847(19) .
O9 H9A 0.765(17) .
O9 H9B 0.809(18) .

loop_
_geom_hbond_atom_site_label_D
_geom_hbond_atom_site_label_H
_geom_hbond_atom_site_label_A
_geom_hbond_distance_DH
_geom_hbond_distance_HA
_geom_hbond_distance_DA
_geom_hbond_angle_DHA
_geom_hbond_site_symmetry_A
O9 H9B Cl1 0.809(18) 2.363(19) 3.171(3) 176(3) .
O9 H9A Cl1 0.765(17) 2.56(2) 3.268(2) 154(3) 3_666
O8 H8A O4 0.857(19) 2.39(4) 3.112(3) 142(4) 3_666
C9 H9 Cl2 0.99 2.63 3.574(2) 160.6 2_546
C5 H5D Cl2 0.98 2.77 3.664(2) 152.2 2_546
C2 H2 Cl2 0.99 2.79 3.713(2) 154.5 2_546
O7 H7B O9 0.810(18) 2.144(19) 2.942(3) 169(3) .
O7 H7A Cl2 0.836(18) 2.33(2) 3.153(2) 167(4) .
O6 H6B Cl2 0.80(6) 2.32(6) 3.117(2) 172(5) 3_566
O6 H6A Cl1 0.89(5) 2.48(5) 3.313(2) 154(4) .
O5 H5B O8 0.97(7) 2.04(7) 2.859(3) 141(5) 1_556
O5 H5A Cl1 1.01(5) 2.17(5) 3.154(2) 165(4) .

loop_
_geom_torsion_atom_site_label_1
_geom_torsion_atom_site_label_2
_geom_torsion_atom_site_label_3
_geom_torsion_atom_site_label_4
_geom_torsion
_geom_torsion_site_symmetry_1
_geom_torsion_site_symmetry_4
Ca1 O1 C1 N2 89.3(3) . .
Ca1 O1 C1 N1 -91.7(3) . .
C5 N2 C1 O1 -9.0(3) . .
C2 N2 C1 O1 174.51(19) . .
C5 N2 C1 N1 171.94(17) . .
C2 N2 C1 N1 -4.6(3) . .
C14 N1 C1 O1 6.1(3) . .
C4 N1 C1 O1 -173.14(19) . .
C14 N1 C1 N2 -174.78(18) . .
C4 N1 C1 N2 5.9(3) . .
C1 N2 C2 N6 89.7(2) . 3_567
C5 N2 C2 N6 -86.8(2) . 3_567
C1 N2 C2 C3 -31.9(2) . .
C5 N2 C2 C3 151.58(17) . .
N6 C2 C3 C4 -60.8(2) 3_567 .
N2 C2 C3 C4 63.0(2) . .
N6 C2 C3 C18 61.3(2) 3_567 .
N2 C2 C3 C18 -174.88(17) . .
N6 C2 C3 C15 178.01(17) 3_567 .
N2 C2 C3 C15 -58.2(2) . .
C1 N1 C4 N5 -92.4(2) . 3_567
C14 N1 C4 N5 88.3(2) . 3_567
C1 N1 C4 C3 29.6(3) . .
C14 N1 C4 C3 -149.71(18) . .
C2 C3 C4 N5 62.3(2) . 3_567
C18 C3 C4 N5 -58.7(2) . 3_567
C15 C3 C4 N5 -177.04(16) . 3_567
C2 C3 C4 N1 -61.8(2) . .
C18 C3 C4 N1 177.16(16) . .
C15 C3 C4 N1 58.8(2) . .
C6 N3 C5 N2 95.5(2) . .
C9 N3 C5 N2 -87.3(2) . .
C1 N2 C5 N3 -92.4(2) . .
C2 N2 C5 N3 84.2(2) . .
Ca1 O2 C6 N4 93.2(3) . .
Ca1 O2 C6 N3 -87.4(3) . .
C10 N4 C6 O2 -7.3(3) . .
C7 N4 C6 O2 174.10(19) . .
C10 N4 C6 N3 173.27(17) . .
C7 N4 C6 N3 -5.3(3) . .
C9 N3 C6 O2 -173.10(18) . .
C5 N3 C6 O2 4.0(3) . .
C9 N3 C6 N4 6.3(3) . .
C5 N3 C6 N4 -176.59(17) . .
C6 N4 C7 N8 90.8(2) . 3_567
C10 N4 C7 N8 -87.8(2) . 3_567
C6 N4 C7 C8 -31.5(3) . .
C10 N4 C7 C8 149.95(18) . .
N4 C7 C8 C9 62.5(2) . .
N8 C7 C8 C9 -62.3(2) 3_567 .
N4 C7 C8 C22 -177.06(16) . .
N8 C7 C8 C22 58.1(2) 3_567 .
N4 C7 C8 C19 -58.3(2) . .
N8 C7 C8 C19 176.86(16) 3_567 .
C6 N3 C9 N7 -92.2(2) . 3_567
C5 N3 C9 N7 90.7(2) . 3_567
C6 N3 C9 C8 29.3(3) . .
C5 N3 C9 C8 -147.69(17) . .
C7 C8 C9 N3 -61.3(2) . .
C22 C8 C9 N3 176.75(17) . .
C19 C8 C9 N3 60.4(2) . .
C7 C8 C9 N7 62.8(2) . 3_567
C22 C8 C9 N7 -59.2(2) . 3_567
C19 C8 C9 N7 -175.54(17) . 3_567
C6 N4 C10 N5 -92.0(2) . .
C7 N4 C10 N5 86.7(2) . .
C11 N5 C10 N4 89.9(2) . .
C4 N5 C10 N4 -84.8(2) 3_567 .
Ca1 O3 C11 N5 -92.3(4) . .
Ca1 O3 C11 N6 88.7(4) . .
C10 N5 C11 O3 8.7(3) . .
C4 N5 C11 O3 -176.65(19) 3_567 .
C10 N5 C11 N6 -172.29(17) . .
C4 N5 C11 N6 2.3(3) 3_567 .
C12 N6 C11 O3 -3.7(3) . .
C2 N6 C11 O3 175.22(19) 3_567 .
C12 N6 C11 N5 177.29(17) . .
C2 N6 C11 N5 -3.8(3) 3_567 .
C11 N6 C12 N7 -93.5(2) . .
C2 N6 C12 N7 87.6(2) 3_567 .
C13 N7 C12 N6 95.1(2) . .
C9 N7 C12 N6 -84.1(2) 3_567 .
Ca1 O4 C13 N7 -89.8(3) . .
Ca1 O4 C13 N8 91.6(3) . .
C12 N7 C13 O4 10.3(3) . .
C9 N7 C13 O4 -170.51(18) 3_567 .
C12 N7 C13 N8 -171.14(17) . .
C9 N7 C13 N8 8.1(3) 3_567 .
C14 N8 C13 O4 -10.4(3) . .
C7 N8 C13 O4 169.91(19) 3_567 .
C14 N8 C13 N7 171.01(18) . .
C7 N8 C13 N7 -8.7(3) 3_567 .
C13 N8 C14 N1 -94.1(2) . .
C7 N8 C14 N1 85.6(2) 3_567 .
C1 N1 C14 N8 92.8(2) . .
C4 N1 C14 N8 -87.9(2) . .
C4 C3 C15 C16 117.5(4) . .
C2 C3 C15 C16 -127.0(4) . .
C18 C3 C15 C16 -5.9(4) . .
C3 C15 C16 C17 30.7(8) . .
C15 C16 C17 C18 -43.4(9) . .
C16 C17 C18 C3 39.9(8) . .
C4 C3 C18 C17 -144.3(5) . .
C2 C3 C18 C17 99.7(5) . .
C15 C3 C18 C17 -21.4(5) . .
C7 C8 C19 C20 -149.9(4) . .
C9 C8 C19 C20 94.6(4) . .
C22 C8 C19 C20 -25.9(4) . .
C8 C19 C20 C21 41.3(7) . .
C19 C20 C21 C22 -40.5(8) . .
C20 C21 C22 C8 24.5(7) . .
C7 C8 C22 C21 124.6(4) . .
C9 C8 C22 C21 -120.0(4) . .
C19 C8 C22 C21 0.9(4) . .
